data_7004577
loop_
_publ_author_name
'Liu, Qiancai'
'Meermann, Christian'
'G\"orlitzer, Hans W.'
'Runte, Oliver'
'Herdtweck, Eberhardt'
'Sirsch, Peter'
'T\"ornroos, Karl W.'
'Anwander, Reiner'

_publ_section_title
;
 Cationic rare-earth metal SALEN complexes
;
_journal_issue 44
_journal_name_full 'Dalton Transactions'
_journal_page_first 6170
_journal_page_last 6178
_journal_paper_doi 10.1039/b808781d
_journal_year 2008
_chemical_absolute_configuration ad
_chemical_formula_moiety 'C47 H76 La N2 O5, C24 H20 B, 4(C4 H8 O)'
_chemical_formula_sum 'C87 H128 B La N2 O9'
_chemical_formula_weight 1495.63
_chemical_name_systematic ?
_space_group_IT_number 4
_symmetry_cell_setting monoclinic
_symmetry_Int_Tables_number 4
_symmetry_space_group_name_Hall 'P 2yb'
_symmetry_space_group_name_H-M 'P 1 21 1'
_atom_sites_solution_hydrogens difmap
_atom_sites_solution_primary direct
_atom_sites_solution_secondary difmap
_cell_angle_alpha 90
_cell_angle_beta 103.6527(4)
_cell_angle_gamma 90
_cell_formula_units_Z 2
_cell_length_a 11.4435(1)
_cell_length_b 16.4029(2)
_cell_length_c 22.5931(3)
_cell_measurement_reflns_used 7837
_cell_measurement_temperature 123(1)
_cell_measurement_theta_max 25.36
_cell_measurement_theta_min 1.83
_cell_volume 4121.04(8)
_computing_cell_refinement 'DENZO (Nonius, 2001b)'
_computing_data_collection 'Kappa-CCD Control Software (Nonius, 2001a)'
_computing_data_reduction 'DENZO (Nonius, 2001b)'
_computing_molecular_graphics 'PLATON (Spek, 2007)'
_computing_publication_material 'PLATON (Spek, 2007)'
_computing_structure_refinement 'SHELXL97 (Sheldrick, 1998)'
_computing_structure_solution 'SIR92 (Altomare, 1994)'
_diffrn_ambient_temperature 123(1)
_diffrn_detector ' CCD plate '
_diffrn_detector_area_resol_mean 18
_diffrn_measured_fraction_theta_full 0.998
_diffrn_measured_fraction_theta_max 0.998
_diffrn_measurement_device ' \k-geometry diffractometer '
_diffrn_measurement_device_type ' Nonius \k-CCD diffractometer'
_diffrn_measurement_method ' phi- and omega-rotation '
_diffrn_radiation_monochromator graphite
_diffrn_radiation_source 'NONIUS FR 591 rotating anode'
_diffrn_radiation_type 'Mo K\a'
_diffrn_radiation_wavelength 0.71073
_diffrn_reflns_av_R_equivalents 0.059
_diffrn_reflns_av_sigmaI/netI 0.0382
_diffrn_reflns_limit_h_max 13
_diffrn_reflns_limit_h_min -13
_diffrn_reflns_limit_k_max 19
_diffrn_reflns_limit_k_min -19
_diffrn_reflns_limit_l_max 27
_diffrn_reflns_limit_l_min -27
_diffrn_reflns_number 59759
_diffrn_reflns_theta_full 25.36
_diffrn_reflns_theta_max 25.36
_diffrn_reflns_theta_min 1.83
_diffrn_standards_decay_% 0
_exptl_absorpt_coefficient_mu 0.574
_exptl_absorpt_correction_T_max 0.924
_exptl_absorpt_correction_T_min 0.683
_exptl_absorpt_correction_type multi-scan
_exptl_absorpt_process_details '(applied during the scaling procedure; Nonius, 2001b)'
_exptl_crystal_colour colorless
_exptl_crystal_density_diffrn 1.205
_exptl_crystal_density_meas ?
_exptl_crystal_density_method none
_exptl_crystal_description fragment
_exptl_crystal_F_000 1596
_exptl_crystal_size_max 0.71
_exptl_crystal_size_mid 0.36
_exptl_crystal_size_min 0.15
_refine_diff_density_max 0.586
_refine_diff_density_min -0.309
_refine_diff_density_rms 0.045
_refine_ls_abs_structure_details 'Flack H D (1983), Acta Cryst. A39, 876-881'
_refine_ls_abs_structure_Flack -0.031(6)
_refine_ls_extinction_method none
_refine_ls_goodness_of_fit_ref 1.031
_refine_ls_hydrogen_treatment geom
_refine_ls_matrix_type full
_refine_ls_number_parameters 907
_refine_ls_number_reflns 15054
_refine_ls_number_restraints 1
_refine_ls_restrained_S_all 1.031
_refine_ls_R_factor_all 0.0376
_refine_ls_R_factor_gt 0.0294
_refine_ls_shift/su_max 0.001
_refine_ls_shift/su_mean 0.000
_refine_ls_structure_factor_coef Fsqd
_refine_ls_weighting_details 'w=1/[\s^2^(Fo^2^)+(Fo^2^)+(0.0272P)^2^+1.2380P] where P=(Fo^2^+2Fc^2^)/3'
_refine_ls_weighting_scheme sigma
_refine_ls_wR_factor_gt 0.0611
_refine_ls_wR_factor_ref 0.0640
_reflns_number_gt 13651
_reflns_number_total 15054
_reflns_threshold_expression I>2\s(I)
_cod_data_source_file b808781d.txt
_cod_data_source_block Compound6c
_cod_depositor_comments
;
The following automatic conversions were performed:
'_symmetry_cell_setting' value 'Monoclinic' changed to 'monoclinic'
according to '/home/saulius/struct/CIF-dictionaries/cif_core.dic'
dictionary named 'cif_core.dic' version 2.4.1 from 2010-06-29.

Automatic conversion script
Id: cif_fix_enum 1527 2010-12-29 10:47:43Z saulius 

The following automatic conversions were performed:

'_exptl_crystal_density_meas' value 'none' was changed to '?' - the
value is perceived as not measured.

Automatic conversion script
Id: cif_fix_values 3008 2015-01-20 13:52:24Z robertas 
;
_cod_original_cell_volume 4121.05(8)
_cod_original_sg_symbol_H-M 'P 21'
_cod_database_code 7004577

loop_
_symmetry_equiv_pos_as_xyz
x,y,z
-x,1/2+y,-z

loop_
_atom_site_aniso_label
_atom_site_aniso_U_11
_atom_site_aniso_U_22
_atom_site_aniso_U_33
_atom_site_aniso_U_23
_atom_site_aniso_U_13
_atom_site_aniso_U_12
La 0.0268(1) 0.0173(1) 0.0228(1) 0.0002(1) 0.0011(1) 0.0000(1)
O1 0.0301(9) 0.0267(11) 0.0262(7) 0.0050(11) -0.0019(6) -0.0050(11)
O2 0.0288(10) 0.0242(10) 0.0249(9) -0.0032(7) -0.0035(8) 0.0072(8)
O3 0.0264(9) 0.0337(17) 0.0308(9) 0.0007(9) 0.0034(7) 0.0012(9)
O4 0.0292(9) 0.0370(12) 0.0304(8) -0.0049(14) 0.0056(6) -0.0021(13)
O5 0.0365(11) 0.0173(9) 0.0335(10) 0.0005(8) 0.0130(8) 0.0009(9)
N1 0.0376(14) 0.0162(12) 0.0234(11) 0.0026(9) 0.0032(10) -0.0023(10)
N2 0.0351(14) 0.0193(12) 0.0274(12) -0.0008(9) 0.0036(10) 0.0015(10)
C1 0.0238(14) 0.024(2) 0.0256(12) -0.0054(10) 0.0015(10) -0.0008(11)
C2 0.0253(13) 0.027(2) 0.0249(12) 0.0007(10) 0.0074(10) 0.0034(11)
C3 0.0303(14) 0.027(2) 0.0221(11) -0.0006(11) 0.0021(10) 0.0058(13)
C4 0.0278(16) 0.0288(16) 0.0252(14) -0.0062(11) 0.0049(12) 0.0001(12)
C5 0.0271(15) 0.0240(15) 0.0300(14) -0.0060(11) 0.0050(11) -0.0056(12)
C6 0.0271(15) 0.0262(15) 0.0241(13) -0.0016(11) 0.0011(11) -0.0026(12)
C7 0.0344(16) 0.0199(15) 0.0282(14) -0.0021(11) 0.0065(12) -0.0052(12)
C8 0.0252(15) 0.0306(17) 0.0266(14) 0.0064(11) 0.0030(11) -0.0021(12)
C9 0.0428(19) 0.0364(18) 0.0361(16) 0.0122(14) 0.0010(14) -0.0046(15)
C10 0.0312(17) 0.0384(18) 0.0405(17) 0.0108(14) 0.0082(13) 0.0004(14)
C11 0.0361(18) 0.0293(17) 0.0376(16) 0.0053(13) 0.0046(13) -0.0038(13)
C12 0.0279(15) 0.0316(17) 0.0282(14) -0.0093(12) 0.0013(12) 0.0005(13)
C13 0.043(2) 0.046(2) 0.0455(19) -0.0101(15) -0.0010(15) -0.0142(16)
C14 0.043(2) 0.067(2) 0.0360(17) -0.0233(16) 0.0068(15) -0.0046(18)
C15 0.0305(18) 0.048(2) 0.0516(19) -0.0077(16) -0.0020(14) 0.0033(16)
C16 0.048(2) 0.0218(18) 0.0215(16) 0.0077(13) -0.0018(15) -0.0072(15)
C17 0.059(2) 0.0176(16) 0.0292(15) 0.0023(13) -0.0021(14) 0.0011(16)
C18 0.067(2) 0.0279(17) 0.0413(18) 0.0059(14) -0.0067(16) 0.0005(16)
C19 0.079(3) 0.0222(19) 0.045(2) -0.0074(16) -0.008(2) 0.0003(19)
C20 0.0457(19) 0.0254(17) 0.0289(16) -0.0035(12) -0.0019(14) 0.0052(14)
C21 0.0329(16) 0.0260(15) 0.0309(15) 0.0037(12) 0.0053(13) 0.0074(13)
C22 0.0205(12) 0.027(2) 0.0230(11) 0.0045(13) 0.0023(9) -0.0028(14)
C23 0.0225(14) 0.0261(15) 0.0234(13) -0.0010(11) 0.0059(11) -0.0029(12)
C24 0.0267(17) 0.0286(16) 0.0244(14) -0.0006(12) 0.0039(13) -0.0082(14)
C25 0.0248(16) 0.0329(16) 0.0279(15) 0.0086(11) 0.0028(13) -0.0076(14)
C26 0.0294(16) 0.0250(16) 0.0315(15) 0.0066(12) 0.0061(12) 0.0016(12)
C27 0.0235(15) 0.0248(15) 0.0269(14) 0.0043(11) 0.0019(11) 0.0044(13)
C28 0.0262(15) 0.0271(16) 0.0260(14) -0.0040(11) 0.0008(11) -0.0021(12)
C29 0.0400(18) 0.0339(17) 0.0300(15) -0.0073(12) 0.0036(13) -0.0034(14)
C30 0.0288(18) 0.044(2) 0.049(2) -0.0194(16) 0.0081(15) 0.0020(15)
C31 0.0391(17) 0.0258(16) 0.0314(15) -0.0011(12) -0.0020(13) 0.0040(13)
C32 0.0269(16) 0.0396(19) 0.0412(17) 0.0188(14) -0.0012(13) -0.0038(14)
C33 0.0297(14) 0.046(2) 0.0461(14) 0.017(2) -0.0045(11) -0.0090(19)
C34 0.041(2) 0.096(3) 0.0409(19) 0.035(2) -0.0015(15) -0.008(2)
C35 0.043(2) 0.041(2) 0.075(3) 0.0194(18) -0.0181(18) 0.0035(17)
C36 0.0342(14) 0.0358(19) 0.0352(12) 0.0025(18) 0.0089(10) 0.0005(18)
C37 0.057(2) 0.041(2) 0.063(2) 0.0064(17) 0.0235(18) -0.0092(17)
C38 0.0335(19) 0.048(2) 0.075(3) -0.0215(18) 0.0163(18) -0.0101(16)
C39 0.0327(17) 0.045(2) 0.0379(16) -0.0092(12) 0.0005(13) 0.0080(13)
C40 0.0406(18) 0.044(2) 0.0350(16) -0.0098(12) 0.0075(13) 0.0003(14)
C41 0.072(3) 0.060(3) 0.078(3) 0.000(2) 0.027(2) 0.025(2)
C42 0.035(2) 0.089(3) 0.075(3) 0.033(2) 0.0153(19) 0.017(2)
C43 0.0352(17) 0.070(3) 0.0354(15) 0.0022(15) 0.0014(12) -0.0205(16)
C44 0.0339(17) 0.0245(16) 0.0344(17) -0.0022(12) 0.0115(13) -0.0024(13)
C45 0.047(2) 0.0210(17) 0.0369(18) 0.0021(13) 0.0095(15) -0.0042(15)
C46 0.0482(19) 0.0202(16) 0.0283(16) -0.0015(13) 0.0036(14) 0.0051(14)
C47 0.039(2) 0.0276(19) 0.041(2) 0.0009(15) 0.0218(16) 0.0059(16)
C48 0.0265(15) 0.0191(14) 0.0248(14) -0.0022(10) 0.0110(11) 0.0005(11)
C49 0.0243(15) 0.0215(14) 0.0264(13) -0.0036(11) 0.0081(11) 0.0004(11)
C50 0.0306(16) 0.0296(16) 0.0300(15) 0.0003(12) 0.0031(12) 0.0051(13)
C51 0.047(2) 0.0269(16) 0.0290(15) 0.0055(12) 0.0121(13) 0.0069(14)
C52 0.0392(18) 0.0257(16) 0.0391(16) 0.0035(12) 0.0210(14) 0.0003(13)
C53 0.0228(15) 0.0284(16) 0.0326(15) -0.0013(12) 0.0099(12) -0.0015(12)
C54 0.0215(14) 0.0219(15) 0.0295(14) 0.0063(11) 0.0029(11) 0.0039(11)
C55 0.0285(17) 0.0234(16) 0.0325(16) -0.0003(12) 0.0050(13) 0.0011(13)
C56 0.0320(17) 0.0369(18) 0.0408(17) 0.0105(13) 0.0151(13) 0.0040(14)
C57 0.0276(16) 0.0287(16) 0.0549(19) 0.0109(13) 0.0067(14) -0.0041(12)
C58 0.0347(17) 0.028(2) 0.0442(16) 0.0003(11) 0.0015(13) -0.0022(12)
C59 0.0326(17) 0.0213(16) 0.0319(15) 0.0001(11) 0.0040(12) -0.0013(12)
C60 0.0245(15) 0.0212(15) 0.0328(15) -0.0050(11) 0.0055(11) -0.0010(12)
C61 0.0327(17) 0.0274(17) 0.0403(17) 0.0045(12) 0.0096(13) 0.0022(13)
C62 0.0330(17) 0.0252(18) 0.063(2) 0.0067(13) 0.0073(15) 0.0059(12)
C63 0.0314(17) 0.032(2) 0.068(2) -0.0090(14) 0.0149(15) 0.0058(13)
C64 0.0361(19) 0.042(2) 0.051(2) -0.0075(15) 0.0185(15) 0.0036(15)
C65 0.0305(16) 0.0345(17) 0.0323(16) -0.0063(13) 0.0069(13) 0.0031(14)
C66 0.0237(15) 0.0273(15) 0.0218(13) 0.0025(11) 0.0106(11) -0.0004(12)
C67 0.0257(15) 0.0258(15) 0.0313(15) 0.0012(11) 0.0053(12) 0.0006(12)
C68 0.0352(17) 0.0354(18) 0.0319(15) -0.0003(13) 0.0006(13) -0.0062(14)
C69 0.052(2) 0.0324(18) 0.0315(15) -0.0076(13) 0.0130(14) -0.0130(15)
C70 0.046(2) 0.0261(16) 0.0395(16) -0.0052(13) 0.0220(14) -0.0002(14)
C71 0.0280(16) 0.0292(16) 0.0345(15) -0.0025(12) 0.0103(12) -0.0016(13)
B 0.0243(15) 0.0248(16) 0.0244(15) -0.0004(12) 0.0080(12) 0.0011(14)
O6 0.074(2) 0.0477(16) 0.0630(17) -0.0108(13) 0.0242(15) -0.0109(14)
C72 0.051(2) 0.042(2) 0.078(3) -0.0167(19) 0.024(2) -0.0034(18)
C73 0.084(3) 0.074(3) 0.045(2) -0.0220(19) 0.022(2) -0.026(2)
C74 0.056(3) 0.152(5) 0.081(3) -0.053(3) 0.028(2) -0.002(3)
C75 0.055(3) 0.071(3) 0.113(4) -0.036(3) 0.014(3) -0.001(2)
O7 0.104(3) 0.0446(17) 0.083(2) 0.0001(14) 0.0300(18) -0.0046(17)
C76 0.064(3) 0.040(2) 0.090(3) 0.003(2) 0.019(2) 0.005(2)
C77 0.076(3) 0.055(3) 0.074(3) 0.008(2) 0.012(2) 0.003(2)
C78 0.074(3) 0.065(3) 0.073(3) 0.024(2) 0.009(2) -0.006(2)
C79 0.074(3) 0.075(3) 0.087(3) 0.016(3) 0.029(3) 0.017(3)

loop_
_atom_site_label
_atom_site_type_symbol
_atom_site_thermal_displace_type
_atom_site_fract_x
_atom_site_fract_y
_atom_site_fract_z
_atom_site_occupancy
_atom_site_U_iso_or_equiv
_atom_site_calc_flag
_atom_site_refinement_flags
La La Uani 0.74704(1) 0.38993(1) 0.24345(1) 1.000 0.0231(1) . .
O1 O Uani 0.87095(14) 0.38221(16) 0.33945(7) 1.000 0.0291(5) . .
O2 O Uani 0.62421(16) 0.35670(11) 0.15070(8) 1.000 0.0276(6) . .
O3 O Uani 0.91340(15) 0.37440(14) 0.18817(7) 1.000 0.0309(7) . .
O4 O Uani 0.57816(14) 0.38445(19) 0.29760(7) 1.000 0.0324(6) . .
O5 O Uani 0.75552(16) 0.23536(11) 0.25363(7) 1.000 0.0283(6) . .
N1 N Uani 0.8791(2) 0.52053(13) 0.26900(9) 1.000 0.0264(7) . .
N2 N Uani 0.6128(2) 0.51303(14) 0.19828(9) 1.000 0.0279(7) . .
C1 C Uani 0.9659(2) 0.41035(15) 0.37835(11) 1.000 0.0252(9) . .
C2 C Uani 1.0137(2) 0.37170(15) 0.43523(11) 1.000 0.0255(9) . .
C3 C Uani 1.1144(2) 0.40486(19) 0.47331(11) 1.000 0.0272(9) . .
C4 C Uani 1.1741(2) 0.47507(16) 0.45984(11) 1.000 0.0275(9) . .
C5 C Uani 1.1260(2) 0.51250(17) 0.40506(12) 1.000 0.0273(8) . .
C6 C Uani 1.0223(2) 0.48263(16) 0.36443(11) 1.000 0.0266(8) . .
C7 C Uani 0.9762(2) 0.53144(16) 0.31082(12) 1.000 0.0277(9) . .
C8 C Uani 0.9564(2) 0.29294(17) 0.45249(12) 1.000 0.0280(9) . .
C9 C Uani 1.0178(3) 0.26408(19) 0.51648(13) 1.000 0.0398(10) . .
C10 C Uani 0.8233(2) 0.30594(19) 0.45106(13) 1.000 0.0367(10) . .
C11 C Uani 0.9689(3) 0.22515(18) 0.40737(13) 1.000 0.0350(10) . .
C12 C Uani 1.2843(2) 0.50692(18) 0.50608(12) 1.000 0.0301(9) . .
C13 C Uani 1.3347(3) 0.5845(2) 0.48305(14) 1.000 0.0467(11) . .
C14 C Uani 1.2503(3) 0.5275(2) 0.56527(14) 1.000 0.0491(11) . .
C15 C Uani 1.3841(3) 0.4432(2) 0.51816(15) 1.000 0.0453(11) . .
C16 C Uani 0.8506(3) 0.5826(2) 0.22076(15) 1.000 0.0321(10) . .
C17 C Uani 0.7439(3) 0.63667(19) 0.22509(13) 1.000 0.0374(10) . .
C18 C Uani 0.7038(3) 0.68293(19) 0.16461(14) 1.000 0.0487(11) . .
C19 C Uani 0.7800(4) 0.6973(2) 0.27779(18) 1.000 0.0525(14) . .
C20 C Uani 0.6378(3) 0.58611(17) 0.23661(13) 1.000 0.0351(10) . .
C21 C Uani 0.5192(2) 0.51508(18) 0.15338(12) 1.000 0.0303(9) . .
C22 C Uani 0.5327(2) 0.3771(2) 0.10617(10) 1.000 0.0240(9) . .
C23 C Uani 0.4890(2) 0.32440(17) 0.05534(11) 1.000 0.0239(8) . .
C24 C Uani 0.3900(3) 0.34945(19) 0.01155(13) 1.000 0.0269(9) . .
C25 C Uani 0.3300(3) 0.42385(19) 0.01302(13) 1.000 0.0291(9) . .
C26 C Uani 0.3749(3) 0.47446(17) 0.06116(12) 1.000 0.0288(9) . .
C27 C Uani 0.4758(2) 0.45342(17) 0.10747(11) 1.000 0.0257(8) . .
C28 C Uani 0.5493(2) 0.24223(17) 0.05033(11) 1.000 0.0273(9) . .
C29 C Uani 0.4949(3) 0.19837(19) -0.00979(12) 1.000 0.0354(10) . .
C30 C Uani 0.6827(3) 0.2547(2) 0.05257(15) 1.000 0.0408(11) . .
C31 C Uani 0.5350(3) 0.18616(17) 0.10224(12) 1.000 0.0338(9) . .
C32 C Uani 0.2233(3) 0.44499(19) -0.03955(13) 1.000 0.0374(10) . .
C33 C Uani 0.1242(2) 0.3815(3) -0.04582(12) 1.000 0.0428(9) . .
C34 C Uani 0.2664(3) 0.4475(3) -0.09934(14) 1.000 0.0612(14) . .
C35 C Uani 0.1705(3) 0.5278(2) -0.03112(17) 1.000 0.0583(14) . .
C36 C Uani 0.9079(2) 0.3981(2) 0.12571(11) 1.000 0.0350(9) . .
C37 C Uani 1.0156(3) 0.4517(2) 0.12836(16) 1.000 0.0521(12) . .
C38 C Uani 1.1011(3) 0.4322(2) 0.18893(17) 1.000 0.0516(14) . .
C39 C Uani 1.0404(3) 0.36497(18) 0.21674(13) 1.000 0.0398(10) . .
C40 C Uani 0.5768(3) 0.42172(19) 0.35527(13) 1.000 0.0401(10) . .
C41 C Uani 0.4682(4) 0.4744(2) 0.34385(19) 1.000 0.0685(17) . .
C42 C Uani 0.3862(3) 0.4411(3) 0.28639(18) 1.000 0.0660(16) . .
C43 C Uani 0.4529(3) 0.3693(2) 0.26855(13) 1.000 0.0480(13) . .
C44 C Uani 0.6785(3) 0.18582(18) 0.28143(13) 1.000 0.0304(10) . .
C45 C Uani 0.7314(3) 0.10064(19) 0.28436(15) 1.000 0.0350(11) . .
C46 C Uani 0.7861(3) 0.09853(18) 0.22953(13) 1.000 0.0331(10) . .
C47 C Uani 0.8360(3) 0.1832(2) 0.22953(18) 1.000 0.0338(11) . .
C48 C Uani 0.1958(2) 0.14126(15) 0.19813(11) 1.000 0.0226(8) . .
C49 C Uani 0.0778(2) 0.13814(16) 0.16330(11) 1.000 0.0237(8) . .
C50 C Uani 0.0357(3) 0.18675(17) 0.11247(12) 1.000 0.0307(9) . .
C51 C Uani 0.1114(3) 0.24219(17) 0.09442(12) 1.000 0.0338(10) . .
C52 C Uani 0.2287(3) 0.24830(17) 0.12781(13) 1.000 0.0327(10) . .
C53 C Uani 0.2687(2) 0.19995(17) 0.17871(12) 1.000 0.0274(9) . .
C54 C Uani 0.1456(2) 0.02778(16) 0.27547(11) 1.000 0.0248(8) . .
C55 C Uani 0.1014(3) 0.03454(17) 0.32782(13) 1.000 0.0285(9) . .
C56 C Uani 0.0139(3) -0.01702(18) 0.34008(13) 1.000 0.0355(10) . .
C57 C Uani -0.0338(3) -0.07807(18) 0.29965(14) 1.000 0.0376(10) . .
C58 C Uani 0.0067(3) -0.08695(16) 0.24746(13) 1.000 0.0369(10) . .
C59 C Uani 0.0946(3) -0.03549(16) 0.23610(12) 1.000 0.0292(9) . .
C60 C Uani 0.3563(2) 0.02421(16) 0.24706(12) 1.000 0.0264(9) . .
C61 C Uani 0.4100(3) -0.03194(17) 0.29225(13) 1.000 0.0333(10) . .
C62 C Uani 0.5006(3) -0.08495(17) 0.28520(15) 1.000 0.0411(11) . .
C63 C Uani 0.5395(3) -0.08521(18) 0.23197(15) 1.000 0.0433(11) . .
C64 C Uani 0.4879(3) -0.03293(19) 0.18619(15) 1.000 0.0417(11) . .
C65 C Uani 0.3984(3) 0.02175(18) 0.19440(13) 1.000 0.0325(9) . .
C66 C Uani 0.3060(2) 0.14962(16) 0.31380(11) 1.000 0.0234(8) . .
C67 C Uani 0.4256(2) 0.15171(17) 0.34702(12) 1.000 0.0278(9) . .
C68 C Uani 0.4686(3) 0.20909(18) 0.39242(13) 1.000 0.0354(10) . .
C69 C Uani 0.3928(3) 0.26689(18) 0.40653(13) 1.000 0.0381(10) . .
C70 C Uani 0.2742(3) 0.26902(18) 0.37402(13) 1.000 0.0352(10) . .
C71 C Uani 0.2335(3) 0.21199(17) 0.32876(12) 1.000 0.0301(9) . .
B B Uani 0.2509(3) 0.08586(19) 0.25877(13) 1.000 0.0241(9) . .
O8A O Uiso 0.2937(5) 0.1071(3) 0.5862(2) 0.715(10) 0.0698(16) . .
C80A C Uiso 0.1867(6) 0.0678(4) 0.5635(3) 0.715(10) 0.0538(17) . .
C81A C Uiso 0.1788(6) 0.0488(4) 0.4990(3) 0.715(10) 0.0628(19) . .
C82A C Uiso 0.3078(6) 0.0770(5) 0.4912(3) 0.715(10) 0.0635(18) . .
C83A C Uiso 0.3414(6) 0.1399(5) 0.5387(3) 0.715(10) 0.0581(19) . .
C81 C Uiso 0.2183(14) 0.0972(9) 0.5813(6) 0.285(10) 0.043(3) . .
O8 O Uiso 0.2742(11) 0.0290(8) 0.4938(5) 0.285(10) 0.078(4) . .
C80 C Uiso 0.1762(14) 0.0475(10) 0.5297(9) 0.285(10) 0.060(4) . .
C82 C Uiso 0.2985(15) 0.1400(13) 0.5838(7) 0.285(10) 0.059(5) . .
C83 C Uiso 0.3407(18) 0.1099(13) 0.5279(9) 0.285(10) 0.076(6) . .
O9A O Uiso 0.3296(5) 0.6743(4) 0.1672(3) 0.580(8) 0.0834(19) . .
C84A C Uiso 0.3390(9) 0.7544(6) 0.1547(5) 0.580(8) 0.071(3) . .
C85A C Uiso 0.2237(7) 0.7897(5) 0.1606(4) 0.580(8) 0.067(2) . .
C86A C Uiso 0.1414(11) 0.7229(7) 0.1637(6) 0.580(8) 0.098(3) . .
C87A C Uiso 0.2223(7) 0.6424(5) 0.1684(4) 0.580(8) 0.073(3) . .
C85 C Uiso 0.123(2) 0.6954(14) 0.1428(11) 0.420(8) 0.154(9) . .
O9 O Uiso 0.3089(7) 0.6734(4) 0.1293(4) 0.420(8) 0.073(2) . .
C84 C Uiso 0.1865(14) 0.6621(10) 0.1169(8) 0.420(8) 0.126(6) . .
C86 C Uiso 0.1742(12) 0.7713(8) 0.1235(7) 0.420(8) 0.090(4) . .
C87 C Uiso 0.3016(12) 0.7567(8) 0.1354(6) 0.420(8) 0.069(4) . .
O6 O Uani 0.2610(3) 0.05082(16) -0.04303(12) 1.000 0.0602(10) . .
C72 C Uani 0.3342(3) -0.0033(2) -0.00013(18) 1.000 0.0555(14) . .
C73 C Uani 0.2517(4) -0.0405(3) 0.03394(16) 1.000 0.0665(16) . .
C74 C Uani 0.1644(4) 0.0269(4) 0.0350(2) 1.000 0.094(2) . .
C75 C Uani 0.1833(4) 0.0876(3) -0.0110(2) 1.000 0.0806(19) . .
O7 O Uani 0.2304(3) 0.68316(17) 0.33126(13) 1.000 0.0759(13) . .
C76 C Uani 0.1594(4) 0.7430(2) 0.3486(2) 1.000 0.0645(16) . .
C77 C Uani 0.2370(4) 0.8126(3) 0.37420(19) 1.000 0.0693(17) . .
C78 C Uani 0.3605(4) 0.7768(3) 0.3897(2) 1.000 0.0721(17) . .
C79 C Uani 0.3519(4) 0.7140(3) 0.3410(2) 1.000 0.0770(17) . .
H31 H Uiso 1.14570 0.37860 0.51120 1.000 0.0330 calc R
H51 H Uiso 1.16390 0.55990 0.39430 1.000 0.0330 calc R
H71 H Uiso 1.02340 0.57740 0.30570 1.000 0.0330 calc R
H91 H Uiso 1.10300 0.25360 0.51870 1.000 0.0480 calc R
H92 H Uiso 0.97930 0.21390 0.52570 1.000 0.0480 calc R
H93 H Uiso 1.01050 0.30630 0.54610 1.000 0.0480 calc R
H101 H Uiso 0.78040 0.32270 0.41010 1.000 0.0440 calc R
H102 H Uiso 0.81550 0.34850 0.48030 1.000 0.0440 calc R
H103 H Uiso 0.78880 0.25500 0.46190 1.000 0.0440 calc R
H111 H Uiso 0.92830 0.24180 0.36600 1.000 0.0420 calc R
H112 H Uiso 0.93210 0.17490 0.41800 1.000 0.0420 calc R
H113 H Uiso 1.05430 0.21550 0.40940 1.000 0.0420 calc R
H131 H Uiso 1.35200 0.57380 0.44330 1.000 0.0560 calc R
H132 H Uiso 1.40890 0.60080 0.51210 1.000 0.0560 calc R
H133 H Uiso 1.27540 0.62850 0.47900 1.000 0.0560 calc R
H141 H Uiso 1.18560 0.56810 0.55750 1.000 0.0590 calc R
H142 H Uiso 1.32050 0.54970 0.59430 1.000 0.0590 calc R
H143 H Uiso 1.22280 0.47810 0.58220 1.000 0.0590 calc R
H151 H Uiso 1.40890 0.43180 0.48030 1.000 0.0550 calc R
H152 H Uiso 1.35450 0.39290 0.53300 1.000 0.0550 calc R
H153 H Uiso 1.45300 0.46380 0.54890 1.000 0.0550 calc R
H161 H Uiso 0.83240 0.55500 0.18060 1.000 0.0390 calc R
H162 H Uiso 0.92220 0.61740 0.22310 1.000 0.0390 calc R
H181 H Uiso 0.77220 0.71330 0.15660 1.000 0.0580 calc R
H182 H Uiso 0.63920 0.72100 0.16710 1.000 0.0580 calc R
H183 H Uiso 0.67460 0.64400 0.13150 1.000 0.0580 calc R
H191 H Uiso 0.84410 0.73290 0.27060 1.000 0.0630 calc R
H192 H Uiso 0.80890 0.66740 0.31600 1.000 0.0630 calc R
H193 H Uiso 0.71010 0.73040 0.28050 1.000 0.0630 calc R
H201 H Uiso 0.65590 0.56950 0.27990 1.000 0.0420 calc R
H202 H Uiso 0.56490 0.62070 0.22880 1.000 0.0420 calc R
H211 H Uiso 0.47250 0.56350 0.14990 1.000 0.0360 calc R
H241 H Uiso 0.36030 0.31400 -0.02190 1.000 0.0320 calc R
H261 H Uiso 0.33660 0.52540 0.06340 1.000 0.0350 calc R
H291 H Uiso 0.50350 0.23270 -0.04400 1.000 0.0420 calc R
H292 H Uiso 0.40940 0.18780 -0.01270 1.000 0.0420 calc R
H293 H Uiso 0.53690 0.14660 -0.01110 1.000 0.0420 calc R
H301 H Uiso 0.69100 0.28860 0.01810 1.000 0.0490 calc R
H302 H Uiso 0.72080 0.20160 0.05030 1.000 0.0490 calc R
H303 H Uiso 0.72170 0.28170 0.09080 1.000 0.0490 calc R
H311 H Uiso 0.44940 0.17550 0.09880 1.000 0.0410 calc R
H312 H Uiso 0.56960 0.21250 0.14140 1.000 0.0410 calc R
H313 H Uiso 0.57680 0.13460 0.09980 1.000 0.0410 calc R
H331 H Uiso 0.05960 0.39410 -0.08160 1.000 0.0520 calc R
H332 H Uiso 0.09200 0.38220 -0.00930 1.000 0.0520 calc R
H333 H Uiso 0.15700 0.32740 -0.05060 1.000 0.0520 calc R
H341 H Uiso 0.19890 0.46190 -0.13320 1.000 0.0730 calc R
H342 H Uiso 0.29750 0.39380 -0.10690 1.000 0.0730 calc R
H343 H Uiso 0.33030 0.48830 -0.09580 1.000 0.0730 calc R
H351 H Uiso 0.10250 0.53910 -0.06560 1.000 0.0700 calc R
H352 H Uiso 0.23220 0.56990 -0.02900 1.000 0.0700 calc R
H353 H Uiso 0.14270 0.52810 0.00670 1.000 0.0700 calc R
H361 H Uiso 0.83260 0.42830 0.10840 1.000 0.0420 calc R
H362 H Uiso 0.91100 0.34940 0.10020 1.000 0.0420 calc R
H371 H Uiso 0.99240 0.50990 0.12630 1.000 0.0620 calc R
H372 H Uiso 1.05330 0.43930 0.09420 1.000 0.0620 calc R
H381 H Uiso 1.11430 0.48090 0.21560 1.000 0.0620 calc R
H382 H Uiso 1.17970 0.41360 0.18280 1.000 0.0620 calc R
H391 H Uiso 1.06970 0.31070 0.20770 1.000 0.0480 calc R
H392 H Uiso 1.05540 0.37160 0.26150 1.000 0.0480 calc R
H401 H Uiso 0.65030 0.45470 0.37020 1.000 0.0480 calc R
H402 H Uiso 0.57250 0.37950 0.38600 1.000 0.0480 calc R
H411 H Uiso 0.48970 0.53180 0.33810 1.000 0.0820 calc R
H412 H Uiso 0.42880 0.47150 0.37840 1.000 0.0820 calc R
H421 H Uiso 0.30840 0.42370 0.29420 1.000 0.0790 calc R
H422 H Uiso 0.37080 0.48290 0.25380 1.000 0.0790 calc R
H431 H Uiso 0.42520 0.31770 0.28330 1.000 0.0570 calc R
H432 H Uiso 0.44090 0.36630 0.22380 1.000 0.0570 calc R
H441 H Uiso 0.59480 0.18630 0.25650 1.000 0.0360 calc R
H442 H Uiso 0.67880 0.20600 0.32280 1.000 0.0360 calc R
H451 H Uiso 0.79350 0.09230 0.32260 1.000 0.0420 calc R
H452 H Uiso 0.66830 0.05860 0.28120 1.000 0.0420 calc R
H461 H Uiso 0.85040 0.05700 0.23440 1.000 0.0400 calc R
H462 H Uiso 0.72440 0.08740 0.19160 1.000 0.0400 calc R
H471 H Uiso 0.91870 0.18590 0.25560 1.000 0.0410 calc R
H472 H Uiso 0.83790 0.20000 0.18770 1.000 0.0410 calc R
H491 H Uiso 0.02360 0.10090 0.17490 1.000 0.0280 calc R
H501 H Uiso -0.04540 0.18190 0.09000 1.000 0.0370 calc R
H511 H Uiso 0.08320 0.27550 0.05960 1.000 0.0400 calc R
H521 H Uiso 0.28210 0.28580 0.11580 1.000 0.0390 calc R
H531 H Uiso 0.34920 0.20660 0.20170 1.000 0.0330 calc R
H551 H Uiso 0.13260 0.07630 0.35630 1.000 0.0340 calc R
H561 H Uiso -0.01320 -0.01020 0.37640 1.000 0.0430 calc R
H571 H Uiso -0.09380 -0.11350 0.30780 1.000 0.0450 calc R
H581 H Uiso -0.02570 -0.12860 0.21910 1.000 0.0440 calc R
H591 H Uiso 0.12180 -0.04340 0.19990 1.000 0.0350 calc R
H611 H Uiso 0.38340 -0.03380 0.32900 1.000 0.0400 calc R
H621 H Uiso 0.53590 -0.12120 0.31730 1.000 0.0490 calc R
H631 H Uiso 0.60140 -0.12130 0.22710 1.000 0.0520 calc R
H641 H Uiso 0.51240 -0.03350 0.14890 1.000 0.0500 calc R
H651 H Uiso 0.36530 0.05860 0.16240 1.000 0.0390 calc R
H671 H Uiso 0.47990 0.11230 0.33830 1.000 0.0330 calc R
H681 H Uiso 0.55080 0.20820 0.41370 1.000 0.0420 calc R
H691 H Uiso 0.42160 0.30500 0.43830 1.000 0.0460 calc R
H701 H Uiso 0.22110 0.30940 0.38270 1.000 0.0420 calc R
H711 H Uiso 0.15210 0.21510 0.30650 1.000 0.0360 calc R
H803 H Uiso 0.11870 0.10310 0.56730 0.715(10) 0.0650 calc .
H833 H Uiso 0.42980 0.14640 0.55170 0.715(10) 0.0700 calc .
H834 H Uiso 0.30440 0.19320 0.52460 0.715(10) 0.0700 calc .
H804 H Uiso 0.18310 0.01700 0.58670 0.715(10) 0.0650 calc .
H813 H Uiso 0.11340 0.07990 0.47190 0.715(10) 0.0750 calc .
H814 H Uiso 0.16580 -0.01020 0.49080 0.715(10) 0.0750 calc .
H823 H Uiso 0.36570 0.03120 0.49830 0.715(10) 0.0760 calc .
H824 H Uiso 0.30270 0.10000 0.45010 0.715(10) 0.0760 calc .
H801 H Uiso 0.10720 0.07490 0.50210 0.285(10) 0.0720 calc .
H802 H Uiso 0.14680 -0.00460 0.54290 0.285(10) 0.0720 calc .
H811 H Uiso 0.14980 0.13120 0.58640 0.285(10) 0.0510 calc .
H812 H Uiso 0.23900 0.06070 0.61720 0.285(10) 0.0510 calc .
H821 H Uiso 0.36110 0.13240 0.62190 0.285(10) 0.0710 calc .
H822 H Uiso 0.27350 0.19790 0.57970 0.285(10) 0.0710 calc .
H831 H Uiso 0.42800 0.09860 0.54070 0.285(10) 0.0910 calc .
H832 H Uiso 0.32960 0.15490 0.49780 0.285(10) 0.0910 calc .
H843 H Uiso 0.35020 0.76210 0.11290 0.580(8) 0.0850 calc .
H873 H Uiso 0.22550 0.61250 0.20680 0.580(8) 0.0880 calc .
H874 H Uiso 0.19250 0.60540 0.13350 0.580(8) 0.0880 calc .
H844 H Uiso 0.40740 0.77970 0.18400 0.580(8) 0.0850 calc .
H853 H Uiso 0.23630 0.82330 0.19800 0.580(8) 0.0810 calc .
H854 H Uiso 0.18980 0.82490 0.12510 0.580(8) 0.0810 calc .
H863 H Uiso 0.07470 0.72150 0.12670 0.580(8) 0.1180 calc .
H864 H Uiso 0.10730 0.72850 0.19990 0.580(8) 0.1180 calc .
H841 H Uiso 0.15560 0.67490 0.07320 0.420(8) 0.1510 calc .
H842 H Uiso 0.17360 0.60290 0.12140 0.420(8) 0.1510 calc .
H851 H Uiso 0.14340 0.68620 0.18740 0.420(8) 0.1850 calc .
H852 H Uiso 0.03640 0.68760 0.12480 0.420(8) 0.1850 calc .
H861 H Uiso 0.14050 0.78200 0.07970 0.420(8) 0.1080 calc .
H862 H Uiso 0.15680 0.81860 0.14730 0.420(8) 0.1080 calc .
H871 H Uiso 0.33770 0.78550 0.10560 0.420(8) 0.0830 calc .
H872 H Uiso 0.34260 0.77440 0.17700 0.420(8) 0.0830 calc .
H721 H Uiso 0.39950 0.02690 0.02780 1.000 0.0670 calc R
H722 H Uiso 0.37040 -0.04580 -0.02140 1.000 0.0670 calc R
H731 H Uiso 0.29500 -0.05620 0.07570 1.000 0.0800 calc R
H732 H Uiso 0.21080 -0.08910 0.01260 1.000 0.0800 calc R
H741 H Uiso 0.08080 0.00610 0.02430 1.000 0.1130 calc R
H742 H Uiso 0.17980 0.05210 0.07600 1.000 0.1130 calc R
H751 H Uiso 0.10570 0.10170 -0.03920 1.000 0.0970 calc R
H752 H Uiso 0.21980 0.13810 0.00930 1.000 0.0970 calc R
H761 H Uiso 0.11910 0.72100 0.37940 1.000 0.0780 calc R
H762 H Uiso 0.09670 0.76100 0.31280 1.000 0.0780 calc R
H771 H Uiso 0.21500 0.83440 0.41100 1.000 0.0830 calc R
H772 H Uiso 0.23100 0.85700 0.34390 1.000 0.0830 calc R
H781 H Uiso 0.37900 0.75170 0.43070 1.000 0.0870 calc R
H782 H Uiso 0.42230 0.81830 0.38780 1.000 0.0870 calc R
H791 H Uiso 0.36590 0.73870 0.30330 1.000 0.0920 calc R
H792 H Uiso 0.41130 0.66990 0.35450 1.000 0.0920 calc R

loop_
_atom_type_symbol
_atom_type_description
_atom_type_scat_dispersion_real
_atom_type_scat_dispersion_imag
_atom_type_scat_source
O O 0.0106 0.0060 'International Tables Vol C Tables 4.2.6.8 and 6.1.1.4'
N N 0.0061 0.0033 'International Tables Vol C Tables 4.2.6.8 and 6.1.1.4'
La La -0.2871 2.4523 'International Tables Vol C Tables 4.2.6.8 and 6.1.1.4'
B B 0.0013 0.0007 'International Tables Vol C Tables 4.2.6.8 and 6.1.1.4'
H H 0.0000 0.0000 'International Tables Vol C Tables 4.2.6.8 and 6.1.1.4'
C C 0.0033 0.0016 'International Tables Vol C Tables 4.2.6.8 and 6.1.1.4'

loop_
_geom_angle_atom_site_label_1
_geom_angle_atom_site_label_2
_geom_angle_atom_site_label_3
_geom_angle
_geom_angle_site_symmetry_1
_geom_angle_site_symmetry_2
_geom_angle_site_symmetry_3
_geom_angle_publ_flag
O1 La O2 163.09(8) . . . yes
O1 La O3 95.28(5) . . . yes
O1 La O4 85.00(5) . . . yes
O1 La O5 81.83(7) . . . yes
O1 La N1 68.89(8) . . . yes
O1 La N2 126.16(8) . . . yes
O2 La O3 83.99(6) . . . yes
O2 La O4 93.45(6) . . . yes
O2 La O5 81.26(6) . . . yes
O2 La N1 126.52(6) . . . yes
O2 La N2 69.39(6) . . . yes
O3 La O4 172.13(9) . . . yes
O3 La O5 85.82(7) . . . yes
O3 La N1 74.16(7) . . . yes
O3 La N2 109.23(7) . . . yes
O4 La O5 86.44(8) . . . yes
O4 La N1 113.12(8) . . . yes
O4 La N2 76.60(8) . . . yes
O5 La N1 142.26(6) . . . yes
O5 La N2 144.75(6) . . . yes
N1 La N2 72.91(7) . . . yes
La O1 C1 147.51(18) . . . yes
La O2 C22 147.62(18) . . . yes
La O3 C36 126.13(14) . . . yes
La O3 C39 125.68(15) . . . yes
C36 O3 C39 105.66(19) . . . yes
La O4 C40 126.59(18) . . . yes
La O4 C43 125.14(15) . . . yes
C40 O4 C43 105.1(2) . . . yes
La O5 C44 125.77(16) . . . yes
La O5 C47 124.50(17) . . . yes
C44 O5 C47 109.7(2) . . . yes
C80 O8 C83 84.8(11) . . . yes
C80A O8A C83A 111.4(5) . . . yes
C84 O9 C87 94.1(10) . . . yes
C84A O9A C87A 120.1(7) . . . yes
C72 O6 C75 104.9(3) . . . yes
La N1 C16 112.91(17) . . . yes
C7 N1 C16 116.7(2) . . . yes
La N1 C7 129.08(17) . . . yes
La N2 C20 112.87(16) . . . yes
C20 N2 C21 116.9(2) . . . yes
La N2 C21 129.33(19) . . . yes
C76 O7 C79 108.4(3) . . . yes
O1 C1 C2 122.1(2) . . . yes
O1 C1 C6 119.6(2) . . . yes
C2 C1 C6 118.3(2) . . . no
C3 C2 C8 121.1(2) . . . no
C1 C2 C3 118.4(2) . . . no
C1 C2 C8 120.5(2) . . . no
C2 C3 C4 124.4(2) . . . no
C3 C4 C5 116.6(2) . . . no
C5 C4 C12 123.6(2) . . . no
C3 C4 C12 119.8(2) . . . no
C4 C5 C6 121.9(2) . . . no
C5 C6 C7 116.1(2) . . . no
C1 C6 C5 120.3(2) . . . no
C1 C6 C7 123.6(2) . . . no
N1 C7 C6 128.2(2) . . . yes
C10 C8 C11 109.5(2) . . . no
C2 C8 C10 111.0(2) . . . no
C2 C8 C9 111.8(2) . . . no
C9 C8 C10 107.3(2) . . . no
C2 C8 C11 109.1(2) . . . no
C9 C8 C11 108.0(2) . . . no
C14 C12 C15 109.4(2) . . . no
C4 C12 C15 110.5(2) . . . no
C4 C12 C13 111.5(2) . . . no
C13 C12 C14 108.0(2) . . . no
C4 C12 C14 109.7(2) . . . no
C13 C12 C15 107.6(2) . . . no
N1 C16 C17 113.2(3) . . . yes
C18 C17 C19 109.9(3) . . . no
C16 C17 C18 107.8(3) . . . no
C16 C17 C19 110.7(3) . . . no
C18 C17 C20 109.5(3) . . . no
C16 C17 C20 111.8(3) . . . no
C19 C17 C20 107.3(3) . . . no
N2 C20 C17 113.0(2) . . . yes
N2 C21 C27 128.7(3) . . . yes
C23 C22 C27 118.4(2) . . . no
O2 C22 C27 119.8(2) . . . yes
O2 C22 C23 121.7(3) . . . yes
C24 C23 C28 121.2(2) . . . no
C22 C23 C24 117.9(3) . . . no
C22 C23 C28 120.9(2) . . . no
C23 C24 C25 124.4(3) . . . no
C26 C25 C32 124.1(3) . . . no
C24 C25 C32 119.0(3) . . . no
C24 C25 C26 116.9(3) . . . no
C25 C26 C27 122.1(3) . . . no
C22 C27 C26 120.2(2) . . . no
C21 C27 C22 123.4(2) . . . no
C21 C27 C26 116.3(2) . . . no
C23 C28 C30 110.1(2) . . . no
C23 C28 C29 112.5(2) . . . no
C23 C28 C31 110.0(2) . . . no
C29 C28 C31 107.6(2) . . . no
C30 C28 C31 110.0(2) . . . no
C29 C28 C30 106.6(2) . . . no
C25 C32 C35 112.0(3) . . . no
C25 C32 C34 108.9(3) . . . no
C33 C32 C35 108.3(3) . . . no
C33 C32 C34 108.8(3) . . . no
C34 C32 C35 107.8(3) . . . no
C25 C32 C33 111.0(3) . . . no
O3 C36 C37 105.7(2) . . . yes
C36 C37 C38 105.1(3) . . . no
C37 C38 C39 105.4(3) . . . no
O3 C39 C38 104.3(2) . . . yes
O4 C40 C41 106.1(3) . . . yes
C40 C41 C42 105.3(3) . . . no
C41 C42 C43 105.1(3) . . . no
O4 C43 C42 104.7(3) . . . yes
O5 C44 C45 105.0(3) . . . yes
C44 C45 C46 102.9(2) . . . no
C45 C46 C47 102.1(3) . . . no
O5 C47 C46 105.7(3) . . . yes
C2 C3 H31 118.00 . . . no
C4 C3 H31 118.00 . . . no
C6 C5 H51 119.00 . . . no
C4 C5 H51 119.00 . . . no
C6 C7 H71 116.00 . . . no
N1 C7 H71 116.00 . . . no
H92 C9 H93 109.00 . . . no
H91 C9 H93 109.00 . . . no
C8 C9 H92 109.00 . . . no
H91 C9 H92 110.00 . . . no
C8 C9 H93 109.00 . . . no
C8 C9 H91 109.00 . . . no
H101 C10 H102 109.00 . . . no
C8 C10 H103 109.00 . . . no
C8 C10 H101 109.00 . . . no
H102 C10 H103 109.00 . . . no
C8 C10 H102 109.00 . . . no
H101 C10 H103 110.00 . . . no
C8 C11 H111 109.00 . . . no
H112 C11 H113 109.00 . . . no
C8 C11 H112 109.00 . . . no
C8 C11 H113 109.00 . . . no
H111 C11 H112 109.00 . . . no
H111 C11 H113 109.00 . . . no
H131 C13 H132 109.00 . . . no
H131 C13 H133 109.00 . . . no
C12 C13 H132 110.00 . . . no
H132 C13 H133 109.00 . . . no
C12 C13 H133 110.00 . . . no
C12 C13 H131 110.00 . . . no
H142 C14 H143 110.00 . . . no
H141 C14 H143 109.00 . . . no
C12 C14 H142 109.00 . . . no
C12 C14 H143 109.00 . . . no
C12 C14 H141 109.00 . . . no
H141 C14 H142 109.00 . . . no
H152 C15 H153 109.00 . . . no
H151 C15 H152 109.00 . . . no
C12 C15 H152 109.00 . . . no
C12 C15 H153 110.00 . . . no
H151 C15 H153 110.00 . . . no
C12 C15 H151 109.00 . . . no
H161 C16 H162 108.00 . . . no
C17 C16 H162 109.00 . . . no
N1 C16 H161 109.00 . . . no
C17 C16 H161 109.00 . . . no
N1 C16 H162 109.00 . . . no
H181 C18 H182 109.00 . . . no
C17 C18 H182 110.00 . . . no
C17 C18 H183 109.00 . . . no
H181 C18 H183 109.00 . . . no
H182 C18 H183 109.00 . . . no
C17 C18 H181 109.00 . . . no
C17 C19 H193 109.00 . . . no
H191 C19 H193 109.00 . . . no
C17 C19 H191 109.00 . . . no
H192 C19 H193 109.00 . . . no
C17 C19 H192 109.00 . . . no
H191 C19 H192 110.00 . . . no
C17 C20 H202 109.00 . . . no
C17 C20 H201 109.00 . . . no
N2 C20 H202 109.00 . . . no
H201 C20 H202 108.00 . . . no
N2 C20 H201 109.00 . . . no
C27 C21 H211 116.00 . . . no
N2 C21 H211 116.00 . . . no
C23 C24 H241 118.00 . . . no
C25 C24 H241 118.00 . . . no
C27 C26 H261 119.00 . . . no
C25 C26 H261 119.00 . . . no
C28 C29 H293 110.00 . . . no
C28 C29 H291 109.00 . . . no
H292 C29 H293 109.00 . . . no
C28 C29 H292 109.00 . . . no
H291 C29 H292 109.00 . . . no
H291 C29 H293 109.00 . . . no
C28 C30 H302 109.00 . . . no
H301 C30 H303 110.00 . . . no
H302 C30 H303 109.00 . . . no
H301 C30 H302 110.00 . . . no
C28 C30 H301 109.00 . . . no
C28 C30 H303 109.00 . . . no
H311 C31 H312 109.00 . . . no
H311 C31 H313 109.00 . . . no
C28 C31 H311 109.00 . . . no
C28 C31 H313 110.00 . . . no
C28 C31 H312 109.00 . . . no
H312 C31 H313 109.00 . . . no
H332 C33 H333 109.00 . . . no
C32 C33 H331 109.00 . . . no
H331 C33 H333 110.00 . . . no
C32 C33 H333 110.00 . . . no
C32 C33 H332 109.00 . . . no
H331 C33 H332 109.00 . . . no
C32 C34 H343 109.00 . . . no
H341 C34 H343 110.00 . . . no
C32 C34 H342 109.00 . . . no
C32 C34 H341 110.00 . . . no
H341 C34 H342 109.00 . . . no
H342 C34 H343 109.00 . . . no
H352 C35 H353 109.00 . . . no
H351 C35 H352 109.00 . . . no
C32 C35 H352 109.00 . . . no
H351 C35 H353 109.00 . . . no
C32 C35 H353 110.00 . . . no
C32 C35 H351 110.00 . . . no
O3 C36 H362 111.00 . . . no
C37 C36 H361 111.00 . . . no
C37 C36 H362 111.00 . . . no
O3 C36 H361 111.00 . . . no
H361 C36 H362 109.00 . . . no
C38 C37 H371 111.00 . . . no
C36 C37 H372 111.00 . . . no
C36 C37 H371 111.00 . . . no
C38 C37 H372 111.00 . . . no
H371 C37 H372 109.00 . . . no
C39 C38 H381 111.00 . . . no
H381 C38 H382 109.00 . . . no
C37 C38 H381 111.00 . . . no
C37 C38 H382 111.00 . . . no
C39 C38 H382 111.00 . . . no
C38 C39 H392 111.00 . . . no
H391 C39 H392 109.00 . . . no
O3 C39 H391 111.00 . . . no
O3 C39 H392 111.00 . . . no
C38 C39 H391 111.00 . . . no
O4 C40 H402 110.00 . . . no
H401 C40 H402 109.00 . . . no
O4 C40 H401 110.00 . . . no
C41 C40 H401 110.00 . . . no
C41 C40 H402 111.00 . . . no
C40 C41 H411 111.00 . . . no
C42 C41 H412 111.00 . . . no
C40 C41 H412 111.00 . . . no
H411 C41 H412 109.00 . . . no
C42 C41 H411 111.00 . . . no
C43 C42 H421 111.00 . . . no
C41 C42 H422 111.00 . . . no
C43 C42 H422 111.00 . . . no
C41 C42 H421 111.00 . . . no
H421 C42 H422 109.00 . . . no
C42 C43 H432 111.00 . . . no
O4 C43 H432 111.00 . . . no
H431 C43 H432 109.00 . . . no
C42 C43 H431 111.00 . . . no
O4 C43 H431 111.00 . . . no
O5 C44 H441 111.00 . . . no
H441 C44 H442 109.00 . . . no
C45 C44 H442 111.00 . . . no
O5 C44 H442 111.00 . . . no
C45 C44 H441 111.00 . . . no
C46 C45 H451 111.00 . . . no
H451 C45 H452 109.00 . . . no
C44 C45 H451 111.00 . . . no
C44 C45 H452 111.00 . . . no
C46 C45 H452 111.00 . . . no
C47 C46 H461 111.00 . . . no
C47 C46 H462 111.00 . . . no
H461 C46 H462 109.00 . . . no
C45 C46 H461 111.00 . . . no
C45 C46 H462 111.00 . . . no
C46 C47 H471 111.00 . . . no
O5 C47 H472 111.00 . . . no
H471 C47 H472 109.00 . . . no
O5 C47 H471 111.00 . . . no
C46 C47 H472 111.00 . . . no
C53 C48 B 119.9(2) . . . yes
C49 C48 B 125.5(2) . . . yes
C49 C48 C53 114.5(2) . . . no
C48 C49 C50 123.2(2) . . . no
C49 C50 C51 120.2(3) . . . no
C50 C51 C52 118.9(3) . . . no
C51 C52 C53 120.1(3) . . . no
C48 C53 C52 123.1(2) . . . no
C59 C54 B 120.0(2) . . . yes
C55 C54 B 125.4(2) . . . yes
C55 C54 C59 114.6(2) . . . no
C54 C55 C56 122.9(3) . . . no
C55 C56 C57 120.1(3) . . . no
C56 C57 C58 119.0(3) . . . no
C57 C58 C59 120.2(3) . . . no
C54 C59 C58 123.1(3) . . . no
C65 C60 B 125.0(2) . . . yes
C61 C60 C65 115.1(3) . . . no
C61 C60 B 119.9(2) . . . yes
C60 C61 C62 122.5(3) . . . no
C61 C62 C63 120.4(3) . . . no
C62 C63 C64 119.2(3) . . . no
C63 C64 C65 119.9(3) . . . no
C60 C65 C64 122.9(3) . . . no
C71 C66 B 120.3(2) . . . yes
C67 C66 B 125.3(2) . . . yes
C67 C66 C71 114.3(2) . . . no
C66 C67 C68 122.9(3) . . . no
C67 C68 C69 120.3(3) . . . no
C68 C69 C70 119.3(3) . . . no
C69 C70 C71 119.5(3) . . . no
C66 C71 C70 123.7(3) . . . no
C50 C49 H491 118.00 . . . no
C48 C49 H491 118.00 . . . no
C51 C50 H501 120.00 . . . no
C49 C50 H501 120.00 . . . no
C52 C51 H511 121.00 . . . no
C50 C51 H511 121.00 . . . no
C53 C52 H521 120.00 . . . no
C51 C52 H521 120.00 . . . no
C52 C53 H531 118.00 . . . no
C48 C53 H531 118.00 . . . no
C56 C55 H551 119.00 . . . no
C54 C55 H551 119.00 . . . no
C57 C56 H561 120.00 . . . no
C55 C56 H561 120.00 . . . no
C56 C57 H571 120.00 . . . no
C58 C57 H571 120.00 . . . no
C59 C58 H581 120.00 . . . no
C57 C58 H581 120.00 . . . no
C54 C59 H591 118.00 . . . no
C58 C59 H591 118.00 . . . no
C60 C61 H611 119.00 . . . no
C62 C61 H611 119.00 . . . no
C61 C62 H621 120.00 . . . no
C63 C62 H621 120.00 . . . no
C62 C63 H631 120.00 . . . no
C64 C63 H631 120.00 . . . no
C63 C64 H641 120.00 . . . no
C65 C64 H641 120.00 . . . no
C60 C65 H651 119.00 . . . no
C64 C65 H651 119.00 . . . no
C68 C67 H671 119.00 . . . no
C66 C67 H671 119.00 . . . no
C69 C68 H681 120.00 . . . no
C67 C68 H681 120.00 . . . no
C70 C69 H691 120.00 . . . no
C68 C69 H691 120.00 . . . no
C71 C70 H701 120.00 . . . no
C69 C70 H701 120.00 . . . no
C70 C71 H711 118.00 . . . no
C66 C71 H711 118.00 . . . no
O8 C80 C81 113.2(13) . . . yes
O8A C80A C81A 108.1(6) . . . yes
C80 C81 C82 120.5(16) . . . no
C80A C81A C82A 101.9(5) . . . no
C81 C82 C83 99.6(16) . . . no
C81A C82A C83A 102.2(5) . . . no
O8 C83 C82 116.6(16) . . . yes
O8A C83A C82A 101.8(6) . . . yes
H801 C80 H802 108.00 . . . no
C81 C80 H802 109.00 . . . no
O8 C80 H801 109.00 . . . no
O8 C80 H802 109.00 . . . no
C81 C80 H801 109.00 . . . no
C81A C80A H804 110.00 . . . no
C81A C80A H803 110.00 . . . no
O8A C80A H804 110.00 . . . no
H803 C80A H804 108.00 . . . no
O8A C80A H803 110.00 . . . no
C82 C81 H812 107.00 . . . no
C82 C81 H811 107.00 . . . no
C80 C81 H811 107.00 . . . no
H811 C81 H812 107.00 . . . no
C80 C81 H812 107.00 . . . no
C82A C81A H814 111.00 . . . no
H813 C81A H814 109.00 . . . no
C82A C81A H813 112.00 . . . no
C80A C81A H813 111.00 . . . no
C80A C81A H814 111.00 . . . no
C83 C82 H821 112.00 . . . no
C81 C82 H822 112.00 . . . no
C81 C82 H821 112.00 . . . no
C83 C82 H822 112.00 . . . no
H821 C82 H822 110.00 . . . no
C83A C82A H823 111.00 . . . no
C81A C82A H823 111.00 . . . no
C83A C82A H824 111.00 . . . no
C81A C82A H824 111.00 . . . no
H823 C82A H824 109.00 . . . no
C82 C83 H831 108.00 . . . no
O8 C83 H831 108.00 . . . no
O8 C83 H832 108.00 . . . no
H831 C83 H832 107.00 . . . no
C82 C83 H832 108.00 . . . no
H833 C83A H834 109.00 . . . no
C82A C83A H833 111.00 . . . no
C82A C83A H834 111.00 . . . no
O8A C83A H833 111.00 . . . no
O8A C83A H834 111.00 . . . no
O9 C84 C85 123.9(18) . . . yes
O9A C84A C85A 104.2(8) . . . yes
C84 C85 C86 84.8(17) . . . no
C84A C85A C86A 108.1(8) . . . no
C85 C86 C87 105.0(14) . . . no
C85A C86A C87A 104.7(9) . . . no
O9 C87 C86 103.2(11) . . . yes
O9A C87A C86A 101.2(7) . . . yes
C85 C84 H841 106.00 . . . no
C85 C84 H842 106.00 . . . no
H841 C84 H842 106.00 . . . no
O9 C84 H841 106.00 . . . no
O9 C84 H842 106.00 . . . no
O9A C84A H844 111.00 . . . no
O9A C84A H843 111.00 . . . no
C85A C84A H844 111.00 . . . no
H843 C84A H844 109.00 . . . no
C85A C84A H843 111.00 . . . no
C84 C85 H851 114.00 . . . no
H851 C85 H852 112.00 . . . no
C84 C85 H852 115.00 . . . no
C86 C85 H851 114.00 . . . no
C86 C85 H852 115.00 . . . no
C86A C85A H854 110.00 . . . no
C86A C85A H853 110.00 . . . no
H853 C85A H854 108.00 . . . no
C84A C85A H853 110.00 . . . no
C84A C85A H854 110.00 . . . no
C85 C86 H861 111.00 . . . no
C87 C86 H862 111.00 . . . no
H861 C86 H862 109.00 . . . no
C85 C86 H862 111.00 . . . no
C87 C86 H861 111.00 . . . no
C85A C86A H864 111.00 . . . no
H863 C86A H864 109.00 . . . no
C87A C86A H863 111.00 . . . no
C85A C86A H863 111.00 . . . no
C87A C86A H864 111.00 . . . no
C86 C87 H872 111.00 . . . no
C86 C87 H871 111.00 . . . no
H871 C87 H872 109.00 . . . no
O9 C87 H872 111.00 . . . no
O9 C87 H871 111.00 . . . no
O9A C87A H874 112.00 . . . no
C86A C87A H874 112.00 . . . no
O9A C87A H873 112.00 . . . no
H873 C87A H874 109.00 . . . no
C86A C87A H873 112.00 . . . no
O6 C72 C73 105.3(3) . . . yes
C72 C73 C74 102.4(4) . . . no
C73 C74 C75 106.0(4) . . . no
O6 C75 C74 106.6(4) . . . yes
O6 C72 H721 111.00 . . . no
C73 C72 H722 111.00 . . . no
O6 C72 H722 111.00 . . . no
C73 C72 H721 111.00 . . . no
H721 C72 H722 109.00 . . . no
C74 C73 H732 111.00 . . . no
H731 C73 H732 109.00 . . . no
C74 C73 H731 111.00 . . . no
C72 C73 H732 111.00 . . . no
C72 C73 H731 111.00 . . . no
C73 C74 H742 111.00 . . . no
C75 C74 H741 111.00 . . . no
C73 C74 H741 111.00 . . . no
C75 C74 H742 110.00 . . . no
H741 C74 H742 109.00 . . . no
O6 C75 H752 110.00 . . . no
O6 C75 H751 110.00 . . . no
H751 C75 H752 109.00 . . . no
C74 C75 H751 110.00 . . . no
C74 C75 H752 111.00 . . . no
O7 C76 C77 108.6(4) . . . yes
C76 C77 C78 103.7(4) . . . no
C77 C78 C79 101.8(4) . . . no
O7 C79 C78 104.3(4) . . . yes
C77 C76 H761 110.00 . . . no
O7 C76 H761 110.00 . . . no
O7 C76 H762 110.00 . . . no
H761 C76 H762 108.00 . . . no
C77 C76 H762 110.00 . . . no
C76 C77 H771 111.00 . . . no
C76 C77 H772 111.00 . . . no
C78 C77 H772 111.00 . . . no
H771 C77 H772 109.00 . . . no
C78 C77 H771 111.00 . . . no
H781 C78 H782 109.00 . . . no
C79 C78 H782 111.00 . . . no
C79 C78 H781 111.00 . . . no
C77 C78 H781 111.00 . . . no
C77 C78 H782 111.00 . . . no
O7 C79 H792 111.00 . . . no
C78 C79 H791 111.00 . . . no
C78 C79 H792 111.00 . . . no
H791 C79 H792 109.00 . . . no
O7 C79 H791 111.00 . . . no
C48 B C54 110.7(2) . . . yes
C48 B C60 111.0(2) . . . yes
C48 B C66 106.5(2) . . . yes
C54 B C60 106.6(2) . . . yes
C54 B C66 111.6(2) . . . yes
C60 B C66 110.5(2) . . . yes

loop_
_geom_bond_atom_site_label_1
_geom_bond_atom_site_label_2
_geom_bond_distance
_geom_bond_site_symmetry_1
_geom_bond_site_symmetry_2
_geom_bond_publ_flag
La O1 2.2976(16) . . yes
La O2 2.2964(18) . . yes
La O3 2.5242(17) . . yes
La O4 2.5211(16) . . yes
La O5 2.5456(18) . . yes
La N1 2.607(2) . . yes
La N2 2.596(2) . . yes
O1 C1 1.310(3) . . yes
O2 C22 1.313(3) . . yes
O3 C36 1.451(3) . . yes
O3 C39 1.453(4) . . yes
O4 C40 1.443(4) . . yes
O4 C43 1.450(4) . . yes
O5 C44 1.447(4) . . yes
O5 C47 1.454(4) . . yes
O8 C80 1.56(2) . . yes
O8 C83 1.63(2) . . yes
O8A C83A 1.420(9) . . yes
O8A C80A 1.372(9) . . yes
O9 C84 1.375(19) . . yes
O9 C87 1.378(15) . . yes
O9A C87A 1.341(10) . . yes
O9A C84A 1.354(12) . . yes
O6 C72 1.430(5) . . yes
O6 C75 1.408(6) . . yes
N1 C16 1.471(4) . . yes
N1 C7 1.290(3) . . yes
N2 C20 1.467(4) . . yes
N2 C21 1.290(3) . . yes
O7 C76 1.388(5) . . yes
O7 C79 1.447(6) . . yes
C1 C2 1.422(3) . . no
C1 C6 1.420(4) . . no
C2 C8 1.540(4) . . no
C2 C3 1.377(3) . . no
C3 C4 1.409(4) . . no
C4 C5 1.375(4) . . no
C4 C12 1.527(4) . . no
C5 C6 1.406(4) . . no
C6 C7 1.444(4) . . no
C8 C11 1.538(4) . . no
C8 C10 1.531(3) . . no
C8 C9 1.526(4) . . no
C12 C15 1.525(4) . . no
C12 C13 1.538(4) . . no
C12 C14 1.516(4) . . no
C16 C17 1.531(5) . . no
C17 C19 1.531(5) . . no
C17 C20 1.542(5) . . no
C17 C18 1.535(4) . . no
C21 C27 1.450(4) . . no
C22 C23 1.430(4) . . no
C22 C27 1.415(4) . . no
C23 C28 1.531(4) . . no
C23 C24 1.379(4) . . no
C24 C25 1.405(5) . . no
C25 C32 1.529(4) . . no
C25 C26 1.368(4) . . no
C26 C27 1.406(4) . . no
C28 C31 1.529(4) . . no
C28 C29 1.533(4) . . no
C28 C30 1.529(4) . . no
C32 C34 1.544(4) . . no
C32 C35 1.517(5) . . no
C32 C33 1.522(5) . . no
C36 C37 1.504(4) . . no
C37 C38 1.517(5) . . no
C38 C39 1.516(5) . . no
C40 C41 1.485(5) . . no
C41 C42 1.513(6) . . no
C42 C43 1.509(6) . . no
C44 C45 1.518(4) . . no
C45 C46 1.515(5) . . no
C46 C47 1.502(5) . . no
C3 H31 0.9500 . . no
C5 H51 0.9500 . . no
C7 H71 0.9500 . . no
C9 H92 0.9800 . . no
C9 H91 0.9800 . . no
C9 H93 0.9800 . . no
C10 H102 0.9800 . . no
C10 H101 0.9800 . . no
C10 H103 0.9800 . . no
C11 H113 0.9800 . . no
C11 H112 0.9800 . . no
C11 H111 0.9800 . . no
C13 H133 0.9800 . . no
C13 H132 0.9800 . . no
C13 H131 0.9800 . . no
C14 H141 0.9800 . . no
C14 H143 0.9800 . . no
C14 H142 0.9800 . . no
C15 H152 0.9800 . . no
C15 H151 0.9800 . . no
C15 H153 0.9800 . . no
C16 H162 0.9900 . . no
C16 H161 0.9900 . . no
C18 H183 0.9800 . . no
C18 H182 0.9800 . . no
C18 H181 0.9800 . . no
C19 H192 0.9800 . . no
C19 H193 0.9800 . . no
C19 H191 0.9800 . . no
C20 H201 0.9900 . . no
C20 H202 0.9900 . . no
C21 H211 0.9500 . . no
C24 H241 0.9500 . . no
C26 H261 0.9500 . . no
C29 H292 0.9800 . . no
C29 H291 0.9800 . . no
C29 H293 0.9800 . . no
C30 H301 0.9800 . . no
C30 H302 0.9800 . . no
C30 H303 0.9800 . . no
C31 H313 0.9800 . . no
C31 H311 0.9800 . . no
C31 H312 0.9800 . . no
C33 H333 0.9800 . . no
C33 H332 0.9800 . . no
C33 H331 0.9800 . . no
C34 H343 0.9800 . . no
C34 H341 0.9800 . . no
C34 H342 0.9800 . . no
C35 H352 0.9800 . . no
C35 H353 0.9800 . . no
C35 H351 0.9800 . . no
C36 H362 0.9900 . . no
C36 H361 0.9900 . . no
C37 H371 0.9900 . . no
C37 H372 0.9900 . . no
C38 H382 0.9900 . . no
C38 H381 0.9900 . . no
C39 H392 0.9900 . . no
C39 H391 0.9900 . . no
C40 H402 0.9900 . . no
C40 H401 0.9900 . . no
C41 H412 0.9900 . . no
C41 H411 0.9900 . . no
C42 H422 0.9900 . . no
C42 H421 0.9900 . . no
C43 H432 0.9900 . . no
C43 H431 0.9900 . . no
C44 H442 0.9900 . . no
C44 H441 0.9900 . . no
C45 H451 0.9900 . . no
C45 H452 0.9900 . . no
C46 H461 0.9900 . . no
C46 H462 0.9900 . . no
C47 H472 0.9900 . . no
C47 H471 0.9900 . . no
C48 C49 1.394(3) . . no
C48 B 1.641(4) . . yes
C48 C53 1.410(4) . . no
C49 C50 1.388(4) . . no
C50 C51 1.382(4) . . no
C51 C52 1.380(5) . . no
C52 C53 1.383(4) . . no
C54 C55 1.396(4) . . no
C54 B 1.648(4) . . yes
C54 C59 1.401(4) . . no
C55 C56 1.388(5) . . no
C56 C57 1.378(4) . . no
C57 C58 1.373(4) . . no
C58 C59 1.383(4) . . no
C60 C65 1.386(4) . . no
C60 C61 1.404(4) . . no
C60 B 1.643(4) . . yes
C61 C62 1.391(5) . . no
C62 C63 1.377(5) . . no
C63 C64 1.366(5) . . no
C64 C65 1.406(5) . . no
C66 C71 1.408(4) . . no
C66 B 1.633(4) . . yes
C66 C67 1.397(3) . . no
C67 C68 1.394(4) . . no
C68 C69 1.372(5) . . no
C69 C70 1.383(5) . . no
C70 C71 1.383(4) . . no
C49 H491 0.9500 . . no
C50 H501 0.9500 . . no
C51 H511 0.9500 . . no
C52 H521 0.9500 . . no
C53 H531 0.9500 . . no
C55 H551 0.9500 . . no
C56 H561 0.9500 . . no
C57 H571 0.9500 . . no
C58 H581 0.9500 . . no
C59 H591 0.9500 . . no
C61 H611 0.9500 . . no
C62 H621 0.9500 . . no
C63 H631 0.9500 . . no
C64 H641 0.9500 . . no
C65 H651 0.9500 . . no
C67 H671 0.9500 . . no
C68 H681 0.9500 . . no
C69 H691 0.9500 . . no
C70 H701 0.9500 . . no
C71 H711 0.9500 . . no
C80 C81 1.41(2) . . no
C80A C81A 1.472(9) . . no
C81 C82 1.15(2) . . no
C81A C82A 1.596(10) . . no
C82 C83 1.54(3) . . no
C82A C83A 1.473(11) . . no
C80 H802 0.9900 . . no
C80 H801 0.9900 . . no
C80A H803 0.9900 . . no
C80A H804 0.9900 . . no
C81 H811 0.9900 . . no
C81 H812 0.9900 . . no
C81A H813 0.9900 . . no
C81A H814 0.9900 . . no
C82 H821 0.9900 . . no
C82 H822 0.9900 . . no
C82A H824 0.9900 . . no
C82A H823 0.9900 . . no
C83 H832 0.9900 . . no
C83 H831 0.9900 . . no
C83A H834 0.9900 . . no
C83A H833 0.9900 . . no
C84 C85 1.17(3) . . no
C84A C85A 1.476(13) . . no
C85 C86 1.49(3) . . no
C85A C86A 1.457(15) . . no
C86 C87 1.44(2) . . no
C86A C87A 1.602(15) . . no
C84 H842 0.9900 . . no
C84 H841 0.9900 . . no
C84A H843 0.9900 . . no
C84A H844 0.9900 . . no
C85 H851 0.9900 . . no
C85 H852 0.9900 . . no
C85A H853 0.9900 . . no
C85A H854 0.9900 . . no
C86 H861 0.9900 . . no
C86 H862 0.9900 . . no
C86A H863 0.9900 . . no
C86A H864 0.9900 . . no
C87 H871 0.9900 . . no
C87 H872 0.9900 . . no
C87A H873 0.9900 . . no
C87A H874 0.9900 . . no
C72 C73 1.483(6) . . no
C73 C74 1.494(8) . . no
C74 C75 1.491(7) . . no
C72 H721 0.9900 . . no
C72 H722 0.9900 . . no
C73 H732 0.9900 . . no
C73 H731 0.9900 . . no
C74 H741 0.9900 . . no
C74 H742 0.9900 . . no
C75 H752 0.9900 . . no
C75 H751 0.9900 . . no
C76 C77 1.478(6) . . no
C77 C78 1.494(7) . . no
C78 C79 1.493(7) . . no
C76 H761 0.9900 . . no
C76 H762 0.9900 . . no
C77 H771 0.9900 . . no
C77 H772 0.9900 . . no
C78 H781 0.9900 . . no
C78 H782 0.9900 . . no
C79 H791 0.9900 . . no
C79 H792 0.9900 . . no
